data_1512605
loop_
_publ_author_name
'Alejandro J. Arce'
'Ysaura De Sanctis'
'Maria Cristina Goite'
'Ruben Machado'
'Yomaira Otero'
'Teresa Gonzalez'

_publ_section_title
;
 Insertion of a phospholide unit into a metalmetal bond: Synthesis and
 X-ray structure of [Ru3(CO)9(nu:?1:?5-PC4H2Me2)(?1-C6H5)]
;
_journal_name_full
;
Inorganica Chimica Acta
;
_journal_page_first 241
_journal_page_last 245
_journal_paper_doi 10.1016/j.ica.2012.01.033
_journal_volume 392
_journal_year 2012
_chemical_formula_sum 'C45 H45 O9 P3 Ru3'
_chemical_formula_weight 1125.93
_space_group_IT_number 2
_symmetry_cell_setting triclinic
_symmetry_space_group_name_Hall '-P 1'
_symmetry_space_group_name_H-M 'P -1'
_atom_sites_solution_hydrogens geom
_atom_sites_solution_primary direct
_atom_sites_solution_secondary difmap
_cell_angle_alpha 79.084(11)
_cell_angle_beta 81.984(11)
_cell_angle_gamma 81.475(12)
_cell_formula_units_Z 2
_cell_length_a 10.9509(13)
_cell_length_b 14.4682(19)
_cell_length_c 15.4482(18)
_cell_measurement_temperature 293(2)
_cell_volume 2361.1(5)
_computing_structure_refinement 'SHELXL-97 (Sheldrick, 1997)'
_computing_structure_solution 'SHELXS-97 (Sheldrick, 1990)'
_diffrn_ambient_temperature 293(2)
_diffrn_measured_fraction_theta_full 0.971
_diffrn_measured_fraction_theta_max 0.774
_diffrn_radiation_monochromator graphite
_diffrn_radiation_source 'fine-focus sealed tube'
_diffrn_radiation_type MoK\a
_diffrn_radiation_wavelength 0.71070
_diffrn_reflns_av_R_equivalents 0.0259
_diffrn_reflns_av_sigmaI/netI 0.0350
_diffrn_reflns_limit_h_max 14
_diffrn_reflns_limit_h_min -14
_diffrn_reflns_limit_k_max 19
_diffrn_reflns_limit_k_min -18
_diffrn_reflns_limit_l_max 19
_diffrn_reflns_limit_l_min -19
_diffrn_reflns_number 26903
_diffrn_reflns_theta_full 25.00
_diffrn_reflns_theta_max 28.07
_diffrn_reflns_theta_min 1.35
_exptl_absorpt_coefficient_mu 1.100
_exptl_crystal_density_diffrn 1.584
_exptl_crystal_density_method 'not measured'
_exptl_crystal_F_000 1128
_refine_diff_density_max 1.200
_refine_diff_density_min -0.659
_refine_diff_density_rms 0.093
_refine_ls_extinction_method none
_refine_ls_goodness_of_fit_ref 1.098
_refine_ls_hydrogen_treatment mixed
_refine_ls_matrix_type full
_refine_ls_number_parameters 541
_refine_ls_number_reflns 8905
_refine_ls_number_restraints 48
_refine_ls_restrained_S_all 1.124
_refine_ls_R_factor_all 0.0436
_refine_ls_R_factor_gt 0.0323
_refine_ls_shift/su_max 0.001
_refine_ls_shift/su_mean 0.000
_refine_ls_structure_factor_coef Fsqd
_refine_ls_weighting_details 'calc w=1/[\s^2^(Fo^2^)+(0.0389P)^2^+1.5119P] where P=(Fo^2^+2Fc^2^)/3'
_refine_ls_weighting_scheme calc
_refine_ls_wR_factor_gt 0.0767
_refine_ls_wR_factor_ref 0.0869
_reflns_number_gt 7487
_reflns_number_total 8905
_reflns_threshold_expression >2sigma(I)
_cod_data_source_file ICA-2012-392-241-245-1.CIF
_cod_data_source_block shelxl
_cod_original_sg_symbol_H-M P-1
_cod_database_code 1512605

loop_
_symmetry_equiv_pos_as_xyz
'x, y, z'
'-x, -y, -z'

loop_
_atom_site_label
_atom_site_type_symbol
_atom_site_fract_x
_atom_site_fract_y
_atom_site_fract_z
_atom_site_U_iso_or_equiv
_atom_site_adp_type
_atom_site_occupancy
_atom_site_symmetry_multiplicity
_atom_site_calc_flag
_atom_site_refinement_flags
Ru1 Ru 0.98988(2) 0.351353(17) 0.309859(18) 0.03139(8) Uani 1 1 d .
Ru2 Ru 0.91480(2) 0.167102(17) 0.326537(18) 0.03001(8) Uani 1 1 d .
Ru3 Ru 1.13807(2) 0.211004(18) 0.218364(18) 0.03268(8) Uani 1 1 d .
P1 P 0.80699(9) 0.43053(6) 0.37019(6) 0.0365(2) Uani 1 1 d .
P2 P 0.87768(8) 0.02731(6) 0.28834(6) 0.03158(19) Uani 1 1 d .
P3 P 1.28556(9) 0.29189(7) 0.12286(7) 0.0449(2) Uani 1 1 d .
O11A O 1.0528(4) 0.2631(2) 0.4969(2) 0.0728(10) Uani 1 1 d .
O12A O 0.9235(3) 0.4394(2) 0.1236(2) 0.0703(9) Uani 1 1 d .
O13A O 1.1515(4) 0.5050(3) 0.3026(3) 0.0987(13) Uani 1 1 d .
O21A O 0.7364(3) 0.2749(2) 0.1946(2) 0.0636(8) Uani 1 1 d .
O22A O 1.1103(3) 0.0529(2) 0.44243(18) 0.0553(7) Uani 1 1 d .
O23A O 0.7217(3) 0.1605(2) 0.4876(2) 0.0717(10) Uani 1 1 d .
O31A O 1.2963(3) 0.2062(2) 0.3688(2) 0.0666(8) Uani 1 1 d .
O32A O 1.2380(3) 0.0100(2) 0.1962(2) 0.0631(8) Uani 1 1 d .
O33A O 0.9777(3) 0.2376(2) 0.0658(2) 0.0677(9) Uani 1 1 d .
C11A C 1.0300(4) 0.2902(3) 0.4253(3) 0.0469(9) Uani 1 1 d .
C12A C 0.9490(4) 0.4008(3) 0.1912(3) 0.0439(9) Uani 1 1 d .
C13A C 1.0920(4) 0.4468(3) 0.3034(3) 0.0533(10) Uani 1 1 d .
C21A C 0.8063(4) 0.2385(3) 0.2427(3) 0.0434(9) Uani 1 1 d .
C22A C 1.0416(3) 0.0993(3) 0.3977(2) 0.0408(8) Uani 1 1 d .
C23A C 0.7922(4) 0.1649(2) 0.4262(3) 0.0442(9) Uani 1 1 d .
C31A C 1.2311(4) 0.2099(3) 0.3165(3) 0.0465(9) Uani 1 1 d .
C32A C 1.1997(3) 0.0858(3) 0.2033(2) 0.0408(8) Uani 1 1 d .
C33A C 1.0310(4) 0.2291(3) 0.1258(3) 0.0462(9) Uani 1 1 d .
C1 C 0.6580(4) 0.3950(2) 0.3646(3) 0.0487(10) Uani 1 1 d .
H1A H 0.6282 0.3904 0.3123 0.058 Uiso 1 1 calc R
C2 C 0.5957(4) 0.3760(3) 0.4453(3) 0.0546(11) Uani 1 1 d .
C3 C 0.6637(4) 0.3899(3) 0.5169(3) 0.0559(11) Uani 1 1 d .
C4 C 0.7744(4) 0.4207(3) 0.4880(3) 0.0502(10) Uani 1 1 d .
H4A H 0.8272 0.4350 0.5244 0.060 Uiso 1 1 calc R
C5 C 0.4696(5) 0.3420(4) 0.4641(5) 0.099(2) Uani 1 1 d .
H5A H 0.4410 0.3374 0.4093 0.148 Uiso 1 1 calc R
H5B H 0.4121 0.3861 0.4935 0.148 Uiso 1 1 calc R
H5C H 0.4754 0.2807 0.5014 0.148 Uiso 1 1 calc R
C6 C 0.6112(6) 0.3703(4) 0.6126(3) 0.094(2) Uani 1 1 d .
H6A H 0.6685 0.3836 0.6490 0.141 Uiso 1 1 calc R
H6B H 0.5979 0.3048 0.6288 0.141 Uiso 1 1 calc R
H6C H 0.5335 0.4098 0.6214 0.141 Uiso 1 1 calc R
C7 C 0.7828(3) 0.5569(2) 0.3265(3) 0.0419(9) Uani 1 1 d .
C8 C 0.7323(5) 0.5875(3) 0.2474(3) 0.0652(13) Uani 1 1 d .
H8A H 0.7122 0.5435 0.2166 0.078 Uiso 1 1 calc R
C9 C 0.7113(6) 0.6838(4) 0.2136(4) 0.0882(18) Uani 1 1 d .
H9A H 0.6777 0.7046 0.1602 0.106 Uiso 1 1 calc R
C10 C 0.7409(6) 0.7486(3) 0.2607(4) 0.0890(18) Uani 1 1 d .
H10A H 0.7258 0.8132 0.2391 0.107 Uiso 1 1 calc R
C11 C 0.7914(5) 0.7187(3) 0.3370(4) 0.0755(15) Uani 1 1 d .
H11A H 0.8120 0.7630 0.3672 0.091 Uiso 1 1 calc R
C12 C 0.8129(4) 0.6239(3) 0.3713(3) 0.0565(11) Uani 1 1 d .
H12A H 0.8477 0.6043 0.4244 0.068 Uiso 1 1 calc R
C13 C 0.9685(3) -0.0804(2) 0.3314(3) 0.0412(8) Uani 1 1 d .
H13A H 0.9754 -0.1026 0.3913 0.049 Uiso 1 1 calc R
C14 C 1.0251(4) -0.1247(3) 0.2655(3) 0.0505(10) Uani 1 1 d .
C15 C 0.9933(4) -0.0777(3) 0.1766(3) 0.0532(10) Uani 1 1 d .
C16 C 0.9165(4) 0.0036(3) 0.1776(2) 0.0445(9) Uani 1 1 d .
H16A H 0.8874 0.0423 0.1275 0.053 Uiso 1 1 calc R
C17 C 1.1161(5) -0.2143(3) 0.2787(4) 0.0926(19) Uani 1 1 d .
H17A H 1.1240 -0.2341 0.3408 0.139 Uiso 1 1 calc R
H17B H 1.1957 -0.2023 0.2472 0.139 Uiso 1 1 calc R
H17C H 1.0863 -0.2635 0.2565 0.139 Uiso 1 1 calc R
C18 C 1.0459(6) -0.1179(4) 0.0945(4) 0.105(2) Uani 1 1 d .
H18A H 1.0146 -0.0774 0.0436 0.157 Uiso 1 1 calc R
H18B H 1.0219 -0.1801 0.0994 0.157 Uiso 1 1 calc R
H18C H 1.1349 -0.1221 0.0879 0.157 Uiso 1 1 calc R
C19 C 0.7163(3) 0.0053(2) 0.3136(3) 0.0386(8) Uani 1 1 d .
C20 C 0.6326(4) 0.0426(3) 0.2517(3) 0.0663(13) Uani 1 1 d .
H20A H 0.6600 0.0775 0.1973 0.080 Uiso 1 1 calc R
C21 C 0.5105(5) 0.0279(4) 0.2708(4) 0.0894(18) Uani 1 1 d .
H21A H 0.4553 0.0540 0.2295 0.107 Uiso 1 1 calc R
C22 C 0.4679(4) -0.0246(4) 0.3500(4) 0.0837(17) Uani 1 1 d .
H22A H 0.3852 -0.0355 0.3612 0.100 Uiso 1 1 calc R
C23 C 0.5475(4) -0.0607(3) 0.4123(4) 0.0680(13) Uani 1 1 d .
H23A H 0.5183 -0.0947 0.4667 0.082 Uiso 1 1 calc R
C24 C 0.6730(4) -0.0464(3) 0.3943(3) 0.0527(10) Uani 1 1 d .
H24A H 0.7273 -0.0715 0.4364 0.063 Uiso 1 1 calc R
C25 C 1.2325(4) 0.4022(3) 0.0559(3) 0.0488(10) Uani 1 1 d .
H25A H 1.1771 0.4086 0.0141 0.059 Uiso 1 1 calc R
C26 C 1.2827(4) 0.4729(3) 0.0739(3) 0.0575(11) Uani 1 1 d .
C27 C 1.3754(5) 0.4432(4) 0.1383(3) 0.0682(14) Uani 1 1 d .
C28 C 1.3894(4) 0.3497(4) 0.1682(3) 0.0678(14) Uani 1 1 d .
H28A H 1.4456 0.3188 0.2074 0.081 Uiso 1 1 calc R
C29 C 1.2506(7) 0.5768(3) 0.0375(4) 0.106(2) Uani 1 1 d .
H29A H 1.1898 0.5840 -0.0032 0.159 Uiso 1 1 calc R
H29B H 1.3241 0.6023 0.0072 0.159 Uiso 1 1 calc R
H29C H 1.2175 0.6102 0.0855 0.159 Uiso 1 1 calc R
C30 C 1.4438(7) 0.5129(5) 0.1658(4) 0.117(3) Uani 1 1 d .
H30A H 1.4994 0.4801 0.2076 0.175 Uiso 1 1 calc R
H30B H 1.3854 0.5584 0.1929 0.175 Uiso 1 1 calc R
H30C H 1.4905 0.5451 0.1147 0.175 Uiso 1 1 calc R
C31 C 1.3839(5) 0.2242(3) 0.0459(4) 0.0779(15) Uani 1 1 d U
C32 C 1.5086(6) 0.2329(5) 0.0257(6) 0.138(2) Uani 1 1 d U
H32A H 1.5437 0.2744 0.0512 0.165 Uiso 1 1 calc R
C33 C 1.5819(8) 0.1800(6) -0.0322(7) 0.176(3) Uani 1 1 d U
H33A H 1.6673 0.1814 -0.0421 0.211 Uiso 1 1 calc R
C34 C 1.5254(9) 0.1242(6) -0.0759(6) 0.159(3) Uani 1 1 d U
H34A H 1.5730 0.0941 -0.1197 0.191 Uiso 1 1 calc R
C35 C 1.4065(8) 0.1132(4) -0.0568(4) 0.121(2) Uani 1 1 d U
H35A H 1.3713 0.0731 -0.0840 0.145 Uiso 1 1 calc R
C36 C 1.3351(6) 0.1632(4) 0.0055(3) 0.0887(16) Uani 1 1 d U
H36A H 1.2517 0.1550 0.0203 0.106 Uiso 1 1 calc R

loop_
_atom_site_aniso_label
_atom_site_aniso_U_11
_atom_site_aniso_U_22
_atom_site_aniso_U_33
_atom_site_aniso_U_23
_atom_site_aniso_U_13
_atom_site_aniso_U_12
Ru1 0.03369(16) 0.02619(14) 0.03567(16) -0.00785(11) -0.00350(12) -0.00544(11)
Ru2 0.02951(15) 0.02725(14) 0.03394(16) -0.00816(11) 0.00167(11) -0.00698(11)
Ru3 0.02815(15) 0.03434(15) 0.03531(16) -0.00843(12) 0.00220(12) -0.00554(11)
P1 0.0380(5) 0.0297(4) 0.0429(5) -0.0112(4) -0.0028(4) -0.0032(4)
P2 0.0315(5) 0.0284(4) 0.0357(5) -0.0084(4) -0.0002(4) -0.0061(4)
P3 0.0345(5) 0.0471(6) 0.0473(6) 0.0030(5) 0.0035(4) -0.0079(4)
O11A 0.115(3) 0.0614(19) 0.0446(18) -0.0103(15) -0.0297(18) 0.0010(18)
O12A 0.094(3) 0.065(2) 0.0471(18) -0.0024(15) -0.0214(17) 0.0061(18)
O13A 0.095(3) 0.080(2) 0.139(4) -0.036(2) 0.000(3) -0.058(2)
O21A 0.0594(19) 0.0596(18) 0.072(2) -0.0047(16) -0.0260(17) 0.0021(15)
O22A 0.0550(17) 0.0594(17) 0.0498(17) 0.0086(14) -0.0188(14) -0.0130(14)
O23A 0.074(2) 0.0590(18) 0.069(2) -0.0121(15) 0.0393(18) -0.0096(16)
O31A 0.0542(18) 0.085(2) 0.066(2) -0.0120(17) -0.0225(16) -0.0132(16)
O32A 0.0471(17) 0.0430(16) 0.100(3) -0.0259(16) -0.0005(16) 0.0031(13)
O33A 0.071(2) 0.083(2) 0.0537(19) -0.0240(16) -0.0212(17) 0.0051(17)
C11A 0.057(2) 0.036(2) 0.048(2) -0.0115(17) -0.0089(19) -0.0008(18)
C12A 0.053(2) 0.0368(19) 0.042(2) -0.0112(17) -0.0043(18) -0.0021(17)
C13A 0.052(2) 0.047(2) 0.066(3) -0.016(2) -0.005(2) -0.014(2)
C21A 0.045(2) 0.0339(19) 0.051(2) -0.0108(17) -0.0029(19) -0.0026(17)
C22A 0.038(2) 0.043(2) 0.043(2) -0.0092(17) 0.0026(17) -0.0156(17)
C23A 0.047(2) 0.0337(19) 0.053(2) -0.0102(17) 0.000(2) -0.0076(16)
C31A 0.042(2) 0.046(2) 0.051(2) -0.0067(18) 0.0021(19) -0.0129(18)
C32A 0.0298(18) 0.046(2) 0.047(2) -0.0104(17) -0.0003(16) -0.0058(16)
C33A 0.044(2) 0.048(2) 0.048(2) -0.0136(18) -0.0027(19) -0.0049(18)
C1 0.041(2) 0.0337(19) 0.075(3) -0.0183(19) -0.009(2) -0.0007(16)
C2 0.039(2) 0.034(2) 0.084(3) -0.010(2) 0.008(2) 0.0003(17)
C3 0.057(3) 0.041(2) 0.059(3) -0.0082(19) 0.013(2) 0.0087(19)
C4 0.058(3) 0.043(2) 0.049(2) -0.0169(18) -0.005(2) 0.0040(19)
C5 0.046(3) 0.076(4) 0.165(6) -0.019(4) 0.025(3) -0.016(3)
C6 0.096(4) 0.094(4) 0.068(3) -0.001(3) 0.033(3) 0.010(3)
C7 0.041(2) 0.0326(18) 0.054(2) -0.0139(17) -0.0018(18) -0.0059(16)
C8 0.087(4) 0.041(2) 0.070(3) -0.009(2) -0.025(3) -0.003(2)
C9 0.125(5) 0.054(3) 0.082(4) 0.006(3) -0.037(4) 0.004(3)
C10 0.105(4) 0.030(2) 0.128(5) -0.002(3) -0.023(4) -0.004(3)
C11 0.091(4) 0.038(2) 0.103(4) -0.015(3) -0.021(3) -0.015(2)
C12 0.065(3) 0.039(2) 0.070(3) -0.014(2) -0.015(2) -0.0082(19)
C13 0.041(2) 0.0345(18) 0.046(2) -0.0037(16) -0.0020(17) -0.0056(16)
C14 0.047(2) 0.036(2) 0.066(3) -0.0136(19) 0.002(2) -0.0027(17)
C15 0.055(3) 0.056(2) 0.051(2) -0.024(2) 0.009(2) -0.011(2)
C16 0.047(2) 0.049(2) 0.039(2) -0.0092(17) -0.0019(17) -0.0124(18)
C17 0.088(4) 0.053(3) 0.121(5) -0.018(3) 0.005(3) 0.028(3)
C18 0.132(6) 0.109(5) 0.073(4) -0.055(3) 0.015(4) 0.015(4)
C19 0.0368(19) 0.0324(18) 0.049(2) -0.0154(16) 0.0024(17) -0.0086(15)
C20 0.041(2) 0.076(3) 0.081(3) 0.001(3) -0.015(2) -0.014(2)
C21 0.039(3) 0.107(4) 0.121(5) -0.006(4) -0.015(3) -0.017(3)
C22 0.035(3) 0.090(4) 0.129(5) -0.026(4) 0.010(3) -0.028(3)
C23 0.055(3) 0.066(3) 0.082(3) -0.018(3) 0.022(3) -0.026(2)
C24 0.048(2) 0.050(2) 0.062(3) -0.015(2) 0.008(2) -0.0168(19)
C25 0.051(2) 0.049(2) 0.046(2) -0.0017(18) -0.0072(19) -0.0126(19)
C26 0.070(3) 0.049(2) 0.053(3) 0.005(2) -0.015(2) -0.016(2)
C27 0.064(3) 0.082(3) 0.061(3) 0.014(2) -0.018(2) -0.042(3)
C28 0.045(2) 0.084(3) 0.067(3) 0.028(3) -0.018(2) -0.028(2)
C29 0.156(6) 0.052(3) 0.120(5) 0.012(3) -0.070(5) -0.030(3)
C30 0.142(6) 0.116(5) 0.109(5) 0.023(4) -0.063(5) -0.083(5)
C31 0.067(3) 0.048(2) 0.089(3) 0.015(2) 0.039(3) 0.008(2)
C32 0.084(4) 0.099(4) 0.197(6) -0.021(4) 0.080(4) -0.002(3)
C33 0.123(5) 0.136(6) 0.221(7) -0.029(5) 0.115(5) 0.008(4)
C34 0.168(6) 0.100(5) 0.156(6) -0.021(4) 0.100(5) 0.036(4)
C35 0.164(5) 0.079(3) 0.080(4) 0.000(3) 0.053(4) 0.033(4)
C36 0.110(4) 0.075(3) 0.056(3) -0.002(2) 0.030(3) 0.019(3)

loop_
_atom_type_symbol
_atom_type_description
_atom_type_scat_dispersion_real
_atom_type_scat_dispersion_imag
_atom_type_scat_source
C C 0.0033 0.0016 'International Tables Vol C Tables 4.2.6.8 and 6.1.1.4'
H H 0.0000 0.0000 'International Tables Vol C Tables 4.2.6.8 and 6.1.1.4'
O O 0.0106 0.0060 'International Tables Vol C Tables 4.2.6.8 and 6.1.1.4'
P P 0.1023 0.0942 'International Tables Vol C Tables 4.2.6.8 and 6.1.1.4'
Ru Ru -1.2594 0.8363 'International Tables Vol C Tables 4.2.6.8 and 6.1.1.4'

loop_
_geom_angle_atom_site_label_1
_geom_angle_atom_site_label_2
_geom_angle_atom_site_label_3
_geom_angle
C13A Ru1 C11A 93.34(18)
C13A Ru1 C12A 91.20(18)
C11A Ru1 C12A 174.42(15)
C13A Ru1 P1 97.56(13)
C11A Ru1 P1 91.34(12)
C12A Ru1 P1 91.27(12)
C13A Ru1 Ru2 160.30(13)
C11A Ru1 Ru2 76.71(12)
C12A Ru1 Ru2 97.99(11)
P1 Ru1 Ru2 99.60(3)
C13A Ru1 Ru3 105.33(13)
C11A Ru1 Ru3 95.11(11)
C12A Ru1 Ru3 80.55(11)
P1 Ru1 Ru3 155.76(3)
Ru2 Ru1 Ru3 59.559(13)
C23A Ru2 C22A 92.38(16)
C23A Ru2 C21A 95.26(16)
C22A Ru2 C21A 172.17(16)
C23A Ru2 P2 95.98(11)
C22A Ru2 P2 90.98(11)
C21A Ru2 P2 89.93(11)
C23A Ru2 Ru3 157.48(12)
C22A Ru2 Ru3 77.32(11)
C21A Ru2 Ru3 94.92(12)
P2 Ru2 Ru3 104.06(3)
C23A Ru2 Ru1 101.88(11)
C22A Ru2 Ru1 96.74(11)
C21A Ru2 Ru1 80.02(11)
P2 Ru2 Ru1 160.19(3)
Ru3 Ru2 Ru1 60.360(14)
C32A Ru3 C33A 93.32(16)
C32A Ru3 C31A 95.04(16)
C33A Ru3 C31A 171.38(16)
C32A Ru3 P3 99.74(11)
C33A Ru3 P3 91.13(12)
C31A Ru3 P3 89.55(11)
C32A Ru3 Ru2 96.48(11)
C33A Ru3 Ru2 81.67(12)
C31A Ru3 Ru2 95.25(11)
P3 Ru3 Ru2 162.61(3)
C32A Ru3 Ru1 153.98(11)
C33A Ru3 Ru1 94.04(11)
C31A Ru3 Ru1 77.49(12)
P3 Ru3 Ru1 105.03(3)
Ru2 Ru3 Ru1 60.081(13)
C4 P1 C1 90.4(2)
C4 P1 C7 105.52(17)
C1 P1 C7 101.96(17)
C4 P1 Ru1 119.51(14)
C1 P1 Ru1 121.38(13)
C7 P1 Ru1 114.31(13)
C13 P2 C16 91.18(18)
C13 P2 C19 106.20(16)
C16 P2 C19 102.73(17)
C13 P2 Ru2 118.12(13)
C16 P2 Ru2 121.72(13)
C19 P2 Ru2 113.66(11)
C28 P3 C25 90.5(2)
C28 P3 C31 105.3(3)
C25 P3 C31 105.0(2)
C28 P3 Ru3 119.11(15)
C25 P3 Ru3 117.86(14)
C31 P3 Ru3 115.56(16)
O11A C11A Ru1 172.7(3)
O12A C12A Ru1 172.6(3)
O13A C13A Ru1 177.3(4)
O21A C21A Ru2 174.6(3)
O22A C22A Ru2 174.0(3)
O23A C23A Ru2 177.2(4)
O31A C31A Ru3 173.0(4)
O32A C32A Ru3 178.3(4)
O33A C33A Ru3 173.4(4)
C2 C1 P1 111.3(3)
C2 C1 H1A 124.3
P1 C1 H1A 124.3
C1 C2 C3 113.3(4)
C1 C2 C5 124.7(5)
C3 C2 C5 122.0(5)
C4 C3 C2 113.8(4)
C4 C3 C6 124.5(5)
C2 C3 C6 121.7(5)
C3 C4 P1 111.1(3)
C3 C4 H4A 124.5
P1 C4 H4A 124.5
C2 C5 H5A 109.5
C2 C5 H5B 109.5
H5A C5 H5B 109.5
C2 C5 H5C 109.5
H5A C5 H5C 109.5
H5B C5 H5C 109.5
C3 C6 H6A 109.5
C3 C6 H6B 109.5
H6A C6 H6B 109.5
C3 C6 H6C 109.5
H6A C6 H6C 109.5
H6B C6 H6C 109.5
C8 C7 C12 119.0(4)
C8 C7 P1 119.4(3)
C12 C7 P1 121.6(3)
C7 C8 C9 120.2(4)
C7 C8 H8A 119.9
C9 C8 H8A 119.9
C10 C9 C8 119.2(5)
C10 C9 H9A 120.4
C8 C9 H9A 120.4
C11 C10 C9 120.6(4)
C11 C10 H10A 119.7
C9 C10 H10A 119.7
C10 C11 C12 121.1(5)
C10 C11 H11A 119.5
C12 C11 H11A 119.5
C11 C12 C7 120.0(4)
C11 C12 H12A 120.0
C7 C12 H12A 120.0
C14 C13 P2 110.5(3)
C14 C13 H13A 124.8
P2 C13 H13A 124.8
C13 C14 C15 114.2(3)
C13 C14 C17 123.9(4)
C15 C14 C17 121.9(4)
C16 C15 C14 113.3(4)
C16 C15 C18 124.8(4)
C14 C15 C18 121.9(4)
C15 C16 P2 110.8(3)
C15 C16 H16A 124.6
P2 C16 H16A 124.6
C14 C17 H17A 109.5
C14 C17 H17B 109.5
H17A C17 H17B 109.5
C14 C17 H17C 109.5
H17A C17 H17C 109.5
H17B C17 H17C 109.5
C15 C18 H18A 109.5
C15 C18 H18B 109.5
H18A C18 H18B 109.5
C15 C18 H18C 109.5
H18A C18 H18C 109.5
H18B C18 H18C 109.5
C24 C19 C20 118.7(4)
C24 C19 P2 121.5(3)
C20 C19 P2 119.8(3)
C21 C20 C19 120.2(5)
C21 C20 H20A 119.9
C19 C20 H20A 119.9
C20 C21 C22 121.2(5)
C20 C21 H21A 119.4
C22 C21 H21A 119.4
C23 C22 C21 119.8(5)
C23 C22 H22A 120.1
C21 C22 H22A 120.1
C22 C23 C24 119.9(5)
C22 C23 H23A 120.0
C24 C23 H23A 120.0
C19 C24 C23 120.1(4)
C19 C24 H24A 119.9
C23 C24 H24A 119.9
C26 C25 P3 111.0(3)
C26 C25 H25A 124.5
P3 C25 H25A 124.5
C25 C26 C27 114.1(4)
C25 C26 C29 126.0(4)
C27 C26 C29 119.9(4)
C28 C27 C26 113.1(4)
C28 C27 C30 124.9(5)
C26 C27 C30 122.0(4)
C27 C28 P3 111.0(3)
C27 C28 H28A 124.5
P3 C28 H28A 124.5
C26 C29 H29A 109.5
C26 C29 H29B 109.5
H29A C29 H29B 109.5
C26 C29 H29C 109.5
H29A C29 H29C 109.5
H29B C29 H29C 109.5
C27 C30 H30A 109.5
C27 C30 H30B 109.5
H30A C30 H30B 109.5
C27 C30 H30C 109.5
H30A C30 H30C 109.5
H30B C30 H30C 109.5
C36 C31 C32 118.1(6)
C36 C31 P3 120.7(4)
C32 C31 P3 121.2(6)
C31 C32 C33 120.2(9)
C31 C32 H32A 119.9
C33 C32 H32A 119.9
C32 C33 C34 119.0(9)
C32 C33 H33A 120.5
C34 C33 H33A 120.5
C35 C34 C33 121.9(7)
C35 C34 H34A 119.1
C33 C34 H34A 119.1
C34 C35 C36 118.2(9)
C34 C35 H35A 120.9
C36 C35 H35A 120.9
C31 C36 C35 122.3(7)
C31 C36 H36A 118.8
C35 C36 H36A 118.8

loop_
_geom_bond_atom_site_label_1
_geom_bond_atom_site_label_2
_geom_bond_distance
Ru1 C13A 1.882(4)
Ru1 C11A 1.913(4)
Ru1 C12A 1.926(4)
Ru1 P1 2.3229(10)
Ru1 Ru2 2.8600(5)
Ru1 Ru3 2.8679(5)
Ru2 C23A 1.895(4)
Ru2 C22A 1.927(4)
Ru2 C21A 1.927(4)
Ru2 P2 2.3166(9)
Ru2 Ru3 2.8449(5)
Ru3 C32A 1.882(4)
Ru3 C33A 1.930(4)
Ru3 C31A 1.937(4)
Ru3 P3 2.3231(10)
P1 C4 1.787(4)
P1 C1 1.799(4)
P1 C7 1.819(4)
P2 C13 1.787(4)
P2 C16 1.789(4)
P2 C19 1.818(4)
P3 C28 1.792(5)
P3 C25 1.795(4)
P3 C31 1.817(5)
O11A C11A 1.151(5)
O12A C12A 1.138(4)
O13A C13A 1.137(5)
O21A C21A 1.143(4)
O22A C22A 1.146(4)
O23A C23A 1.135(5)
O31A C31A 1.139(5)
O32A C32A 1.135(4)
O33A C33A 1.140(5)
C1 C2 1.336(6)
C1 H1A 0.9300
C2 C3 1.475(6)
C2 C5 1.506(6)
C3 C4 1.342(6)
C3 C6 1.500(6)
C4 H4A 0.9300
C5 H5A 0.9600
C5 H5B 0.9600
C5 H5C 0.9600
C6 H6A 0.9600
C6 H6B 0.9600
C6 H6C 0.9600
C7 C8 1.381(6)
C7 C12 1.392(5)
C8 C9 1.389(6)
C8 H8A 0.9300
C9 C10 1.388(8)
C9 H9A 0.9300
C10 C11 1.342(7)
C10 H10A 0.9300
C11 C12 1.372(6)
C11 H11A 0.9300
C12 H12A 0.9300
C13 C14 1.337(5)
C13 H13A 0.9300
C14 C15 1.476(6)
C14 C17 1.513(6)
C15 C16 1.342(5)
C15 C18 1.502(6)
C16 H16A 0.9300
C17 H17A 0.9600
C17 H17B 0.9600
C17 H17C 0.9600
C18 H18A 0.9600
C18 H18B 0.9600
C18 H18C 0.9600
C19 C24 1.388(5)
C19 C20 1.395(6)
C20 C21 1.368(6)
C20 H20A 0.9300
C21 C22 1.372(8)
C21 H21A 0.9300
C22 C23 1.366(7)
C22 H22A 0.9300
C23 C24 1.402(6)
C23 H23A 0.9300
C24 H24A 0.9300
C25 C26 1.321(6)
C25 H25A 0.9300
C26 C27 1.481(6)
C26 C29 1.509(6)
C27 C28 1.338(6)
C27 C30 1.495(7)
C28 H28A 0.9300
C29 H29A 0.9600
C29 H29B 0.9600
C29 H29C 0.9600
C30 H30A 0.9600
C30 H30B 0.9600
C30 H30C 0.9600
C31 C36 1.376(8)
C31 C32 1.377(8)
C32 C33 1.381(10)
C32 H32A 0.9300
C33 C34 1.400(14)
C33 H33A 0.9300
C34 C35 1.321(12)
C34 H34A 0.9300
C35 C36 1.396(7)
C35 H35A 0.9300
C36 H36A 0.9300
